data_7042267
loop_
_publ_author_name
'Schwamm, R. J.'
'Coles, M. P.'
'Fitchett, C. M.'

_publ_section_title
;
 Neutral and cationic bismuth compounds supported by
 bis(amidodimethyl)disiloxane ligands.
;
_journal_issue 12
_journal_name_full 'Dalton transactions (Cambridge, England : 2003)'
_journal_page_first 4066
_journal_page_last 4074
_journal_paper_doi 10.1039/c7dt00230k
_journal_volume 46
_journal_year 2017
_chemical_formula_moiety 'C60 H90 Bi2 N6 O3 Si6'
_chemical_formula_sum 'C60 H90 Bi2 N6 O3 Si6'
_chemical_formula_weight 1529.87
_chemical_name_systematic
;
 ?
;
_space_group_crystal_system triclinic
_space_group_IT_number 2
_space_group_name_Hall '-P 1'
_space_group_name_H-M_alt 'P -1'
_symmetry_space_group_name_Hall '-P 1'
_symmetry_space_group_name_H-M 'P -1'
_atom_sites_solution_hydrogens geom
_atom_sites_solution_primary direct
_audit_creation_date 2014-05-19
_audit_creation_method
;
Olex2 1.2
(compiled 2014.03.20 svn.r2918 for OlexSys, GUI svn.r4816)
;
_audit_update_record
;
2017-01-19 deposited with the CCDC.
2017-03-01 downloaded from the CCDC.
;
_cell_angle_alpha 102.811(2)
_cell_angle_beta 90.9255(19)
_cell_angle_gamma 107.564(2)
_cell_formula_units_Z 2
_cell_length_a 11.7744(3)
_cell_length_b 15.3339(4)
_cell_length_c 19.9763(5)
_cell_measurement_reflns_used 27850
_cell_measurement_temperature 120.01(10)
_cell_measurement_theta_max 76.5190
_cell_measurement_theta_min 3.1080
_cell_volume 3339.52(16)
_computing_cell_refinement
;
CrysAlisPro, Agilent Technologies,
Version 1.171.37.31 (release 14-01-2014 CrysAlis171 .NET)
(compiled Jan 14 2014,18:38:05)
;
_computing_data_collection
;
CrysAlisPro, Agilent Technologies,
Version 1.171.37.31 (release 14-01-2014 CrysAlis171 .NET)
(compiled Jan 14 2014,18:38:05)
;
_computing_data_reduction
;
CrysAlisPro, Agilent Technologies,
Version 1.171.37.31 (release 14-01-2014 CrysAlis171 .NET)
(compiled Jan 14 2014,18:38:05)
;
_computing_molecular_graphics 'Olex2 (Dolomanov et al., 2009)'
_computing_publication_material 'Olex2 (Dolomanov et al., 2009)'
_computing_structure_refinement 'olex2.refine (Bourhis et al., 2013)'
_computing_structure_solution 'ShelXS (Sheldrick, 2008)'
_diffrn_ambient_environment N~2~
_diffrn_ambient_temperature 120.01(10)
_diffrn_detector 'CCD plate'
_diffrn_detector_area_resol_mean 10.6501
_diffrn_detector_type Atlas
_diffrn_measured_fraction_theta_full 1.000
_diffrn_measured_fraction_theta_max 1.000
_diffrn_measurement_device 'four-circle diffractometer'
_diffrn_measurement_device_type 'SuperNova, Dual, Cu at zero, Atlas'
_diffrn_measurement_method '\w scans'
_diffrn_orient_matrix_UB_11 -0.0103533000
_diffrn_orient_matrix_UB_12 -0.0753296000
_diffrn_orient_matrix_UB_13 0.0413621000
_diffrn_orient_matrix_UB_21 0.0959532000
_diffrn_orient_matrix_UB_22 0.0718871000
_diffrn_orient_matrix_UB_23 0.0551053000
_diffrn_orient_matrix_UB_31 -0.0983449000
_diffrn_orient_matrix_UB_32 0.0304627000
_diffrn_orient_matrix_UB_33 0.0394699000
_diffrn_radiation_monochromator mirror
_diffrn_radiation_probe x-ray
_diffrn_radiation_type CuK\a
_diffrn_radiation_wavelength 1.54184
_diffrn_reflns_av_R_equivalents 0.0392
_diffrn_reflns_av_unetI/netI 0.0295
_diffrn_reflns_Laue_measured_fraction_full 1.000
_diffrn_reflns_Laue_measured_fraction_max 1.000
_diffrn_reflns_limit_h_max 13
_diffrn_reflns_limit_h_min -14
_diffrn_reflns_limit_k_max 18
_diffrn_reflns_limit_k_min -13
_diffrn_reflns_limit_l_max 24
_diffrn_reflns_limit_l_min -24
_diffrn_reflns_number 38204
_diffrn_reflns_point_group_measured_fraction_full 1.000
_diffrn_reflns_point_group_measured_fraction_max 1.000
_diffrn_reflns_theta_full 67.684
_diffrn_reflns_theta_max 69.992
_diffrn_reflns_theta_min 3.112
_diffrn_source 'sealed X-ray tube'
_diffrn_source_type 'SuperNova (Cu) X-ray Source'
_exptl_absorpt_coefficient_mu 11.608
_exptl_absorpt_correction_T_max 1.00000
_exptl_absorpt_correction_T_min 0.22287
_exptl_absorpt_correction_type multi-scan
_exptl_absorpt_process_details
;
CrysAlisPro, Agilent Technologies,
Version 1.171.37.31 (release 14-01-2014 CrysAlis171 .NET)
(compiled Jan 14 2014,18:38:05)
Empirical absorption correction using spherical harmonics,
 implemented in SCALE3 ABSPACK scaling algorithm.
;
_exptl_crystal_colour colourless
_exptl_crystal_colour_primary colourless
_exptl_crystal_density_diffrn 1.521
_exptl_crystal_description block
_exptl_crystal_F_000 1532
_exptl_crystal_size_max 0.21
_exptl_crystal_size_mid 0.17
_exptl_crystal_size_min 0.06
_refine_diff_density_max 1.393
_refine_diff_density_min -2.520
_refine_diff_density_rms 0.153
_refine_ls_extinction_method none
_refine_ls_goodness_of_fit_ref 1.103
_refine_ls_hydrogen_treatment constr
_refine_ls_matrix_type full
_refine_ls_number_parameters 718
_refine_ls_number_reflns 12659
_refine_ls_number_restraints 0
_refine_ls_restrained_S_all 1.103
_refine_ls_R_factor_all 0.0313
_refine_ls_R_factor_gt 0.0305
_refine_ls_shift/su_max 0.002
_refine_ls_shift/su_mean 0.000
_refine_ls_structure_factor_coef Fsqd
_refine_ls_weighting_details 'w=1/[\s^2^(Fo^2^)+(0.0541P)^2^+1.3429P] where P=(Fo^2^+2Fc^2^)/3'
_refine_ls_weighting_scheme calc
_refine_ls_wR_factor_gt 0.0803
_refine_ls_wR_factor_ref 0.0812
_reflns_Friedel_coverage 0.000
_reflns_number_gt 12247
_reflns_number_total 12659
_reflns_threshold_expression 'I > 2\s(I)'
_cod_data_source_file c7dt00230k2.cif
_cod_data_source_block Compound-2b-55mc33
_cod_depositor_comments 'Adding full bibliography for 7042266--7042269.cif.'
_cod_original_cell_volume 3339.50(16)
_cod_database_code 7042267
_shelxl_version_number 2014-3
_chemical_oxdiff_formula C14H16N5
_shelx_space_group_comment
;
The symmetry employed for this shelxl refinement is uniquely defined
by the following loop, which should always be used as a source of
symmetry information in preference to the above space-group names.
They are only intended as comments.
;
_reflns_odcompleteness_completeness 99.90
_reflns_odcompleteness_iscentric 1
_reflns_odcompleteness_theta 74.33
_olex2_refinement_description
;
1. Others
 Fixed Uiso: H3(0.042) H4(0.05) H5(0.046) H7A(0.043) H7B(0.043) H7C(0.043)
 H8A(0.052) H8B(0.052) H8C(0.052) H9A(0.052) H9B(0.052) H9C(0.052) H10A(0.054)
 H10B(0.054) H10C(0.054) H11A(0.062) H11B(0.062) H11C(0.062) H12A(0.05)
 H12B(0.05) H12C(0.05) H15(0.042) H16(0.049) H17(0.048) H19A(0.049) H19B(0.049)
 H19C(0.049) H20A(0.06) H20B(0.06) H20C(0.06) H23(0.03) H24(0.034) H25(0.029)
 H27A(0.039) H27B(0.039) H27C(0.039) H28A(0.035) H28B(0.035) H28C(0.035)
 H29A(0.025) H29B(0.025) H29C(0.025) H30A(0.025) H30B(0.025) H30C(0.025)
 H31A(0.031) H31B(0.031) H31C(0.031) H32A(0.03) H32B(0.03) H32C(0.03)
 H35(0.024) H36(0.03) H37(0.027) H39A(0.028) H39B(0.028) H39C(0.028)
 H40A(0.036) H40B(0.036) H40C(0.036) H43(0.037) H44(0.038) H45(0.033)
 H47A(0.047) H47B(0.047) H47C(0.047) H48A(0.038) H48B(0.038) H48C(0.038)
 H49A(0.044) H49B(0.044) H49C(0.044) H50A(0.044) H50B(0.044) H50C(0.044)
 H51A(0.042) H51B(0.042) H51C(0.042) H52A(0.041) H52B(0.041) H52C(0.041)
 H55(0.039) H56(0.046) H57(0.037) H59A(0.045) H59B(0.045) H59C(0.045)
 H60A(0.036) H60B(0.036) H60C(0.036)
 Fixed X: H3(-0.4689) H4(-0.4513) H5(-0.3834) H7A(-0.3943) H7B(-0.3772) H7C(-
 0.506) H8A(-0.2408) H8B(-0.3708) H8C(-0.3318) H9A(-0.6391) H9B(-0.6147) H9C(-
 0.5397) H10A(-0.4979) H10B(-0.5876) H10C(-0.6126) H11A(-0.4248) H11B(-0.2952)
 H11C(-0.3848) H12A(-0.2707) H12B(-0.2367) H12C(-0.3712) H15(0.1554)
 H16(0.1892) H17(0.0654) H19A(-0.0461) H19B(-0.0507) H19C(0.0725) H20A(-0.0967)
 H20B(-0.2079) H20C(-0.1293) H23(0.3046) H24(0.279) H25(0.0906) H27A(0.1176)
 H27B(0.237) H27C(0.1161) H28A(-0.1618) H28B(-0.1126) H28C(-0.1647) H29A(-
 0.1656) H29B(-0.2358) H29C(-0.1005) H30A(-0.2118) H30B(-0.3068) H30C(-0.259)
 H31A(0.1597) H31B(0.2424) H31C(0.1099) H32A(0.1937) H32B(0.2905) H32C(0.2637)
 H35(-0.2777) H36(-0.2073) H37(-0.0045) H39A(-0.1338) H39B(-0.2539) H39C(-
 0.149) H40A(0.2226) H40B(0.1935) H40C(0.2044) H43(0.5695) H44(0.588)
 H45(0.476) H47A(0.4332) H47B(0.3785) H47C(0.5174) H48A(0.3562) H48B(0.3147)
 H48C(0.241) H49A(0.5008) H49B(0.5009) H49C(0.385) H50A(0.5146) H50B(0.5827)
 H50C(0.5875) H51A(0.2561) H51B(0.1201) H51C(0.2167) H52A(0.1221) H52B(0.085)
 H52C(0.2174) H55(-0.2842) H56(-0.2904) H57(-0.1317) H59A(-0.0646) H59B(-
 0.1998) H59C(-0.1) H60A(0.1509) H60B(0.0761) H60C(0.067)
 Fixed Y: H3(1.067) H4(1.163) H5(1.1227) H7A(0.9497) H7B(0.8664) H7C(0.8725)
 H8A(1.0126) H8B(0.9923) H8C(0.9106) H9A(0.6546) H9B(0.7604) H9C(0.702)
 H10A(0.7726) H10B(0.8065) H10C(0.6988) H11A(0.5619) H11B(0.6147) H11C(0.671)
 H12A(0.5315) H12B(0.5064) H12C(0.477) H15(0.654) H16(0.7274) H17(0.8095)
 H19A(0.5749) H19B(0.6688) H19C(0.6508) H20A(0.899) H20B(0.8079) H20C(0.8298)
 H23(1.049) H24(1.1849) H25(1.1889) H27A(0.826) H27B(0.8874) H27C(0.8648)
 H28A(1.0579) H28B(1.1164) H28C(1.0063) H29A(0.8339) H29B(0.8797) H29C(0.9313)
 H30A(0.6714) H30B(0.7191) H30C(0.6601) H31A(0.9631) H31B(0.9525) H31C(0.948)
 H32A(0.7054) H32B(0.7635) H32C(0.8114) H35(0.7034) H36(0.8269) H37(0.9046)
 H39A(0.649) H39B(0.6171) H39C(0.5783) H40A(0.8424) H40B(0.9149) H40C(0.9345)
 H43(0.9251) H44(0.848) H45(0.6923) H47A(0.928) H47B(0.8335) H47C(0.8816)
 H48A(0.5473) H48B(0.5355) H48C(0.5711) H49A(0.5492) H49B(0.5026) H49C(0.4729)
 H50A(0.7519) H50B(0.6771) H50C(0.7406) H51A(0.3663) H51B(0.3299) H51C(0.3678)
 H52A(0.5626) H52B(0.453) H52C(0.515) H55(0.3391) H56(0.2359) H57(0.2633)
 H59A(0.5537) H59B(0.498) H59C(0.4671) H60A(0.4243) H60B(0.3334) H60C(0.4319)
 Fixed Z: H3(0.257) H4(0.181) H5(0.0759) H7A(0.2928) H7B(0.2365) H7C(0.2491)
 H8A(0.0134) H8B(-0.0193) H8C(-0.0012) H9A(0.1165) H9B(0.1545) H9C(0.1781)
 H10A(-0.0327) H10B(0.0155) H10C(-0.0167) H11A(-0.0971) H11B(-0.1124) H11C(-
 0.0896) H12A(0.0681) H12B(-0.0077) H12C(0.0079) H15(-0.019) H16(-0.1078) H17(-
 0.1323) H19A(0.0547) H19B(0.1037) H19C(0.0919) H20A(-0.055) H20B(-0.0677)
 H20C(-0.1282) H23(0.1957) H24(0.2615) H25(0.2879) H27A(0.168) H27B(0.1461)
 H27C(0.1018) H28A(0.2172) H28B(0.2924) H28C(0.2771) H29A(0.369) H29B(0.3274)
 H29C(0.3528) H30A(0.1685) H30B(0.1982) H30C(0.24) H31A(0.3305) H31B(0.3884)
 H31C(0.4008) H32A(0.2509) H32B(0.3123) H32C(0.2549) H35(0.4777) H36(0.5742)
 H37(0.5957) H39A(0.3358) H39B(0.3697) H39C(0.3833) H40A(0.5151) H40B(0.5755)
 H40C(0.5017) H43(0.564) H44(0.6487) H45(0.6352) H47A(0.4666) H47B(0.4108)
 H47C(0.422) H48A(0.5684) H48B(0.491) H48C(0.5496) H49A(0.428) H49B(0.3497)
 H49C(0.3877) H50A(0.3227) H50B(0.311) H50C(0.3848) H51A(0.2223) H51B(0.2337)
 H51C(0.297) H52A(0.177) H52B(0.1497) H52C(0.1478) H55(0.24) H56(0.3087)
 H57(0.3879) H59A(0.2467) H59B(0.2235) H59C(0.1829) H60A(0.4002) H60B(0.4222)
 H60C(0.4599)
;

loop_
_space_group_symop_operation_xyz
'x, y, z'
'-x, -y, -z'

loop_
_atom_site_label
_atom_site_type_symbol
_atom_site_fract_x
_atom_site_fract_y
_atom_site_fract_z
_atom_site_U_iso_or_equiv
_atom_site_adp_type
_atom_site_occupancy
_atom_site_site_symmetry_order
_atom_site_calc_flag
_atom_site_refinement_flags_posn
Bi1 Bi -0.16149(2) 0.87219(2) 0.09450(2) 0.01291(5) Uani 1 1 d .
Bi2 Bi 0.12945(2) 0.62445(2) 0.41923(2) 0.01096(5) Uani 1 1 d .
Si1 Si -0.46656(7) 0.74841(6) 0.07806(5) 0.01669(17) Uani 1 1 d .
Si2 Si -0.30540(8) 0.63842(7) 0.00795(5) 0.01930(18) Uani 1 1 d .
Si3 Si -0.11641(7) 0.80938(5) 0.25332(4) 0.01138(15) Uani 1 1 d .
Si4 Si 0.11279(7) 0.80240(5) 0.33155(4) 0.01124(15) Uani 1 1 d .
Si5 Si 0.40360(8) 0.61886(6) 0.36026(5) 0.01652(17) Uani 1 1 d .
Si6 Si 0.18595(8) 0.49660(6) 0.26098(4) 0.01650(17) Uani 1 1 d .
O1 O -0.4055(2) 0.66536(16) 0.05706(12) 0.0172(5) Uani 1 1 d .
O2 O -0.00376(19) 0.77628(15) 0.27559(11) 0.0135(4) Uani 1 1 d .
O3 O 0.3153(2) 0.57512(16) 0.28950(12) 0.0184(5) Uani 1 1 d .
N1 N -0.3503(2) 0.85096(19) 0.11075(15) 0.0161(5) Uani 1 1 d .
N2 N -0.1758(2) 0.73208(19) 0.03209(14) 0.0167(5) Uani 1 1 d .
N3 N -0.0789(2) 0.87931(18) 0.19515(13) 0.0136(5) Uani 1 1 d .
N4 N 0.0832(2) 0.74375(18) 0.39721(13) 0.0132(5) Uani 1 1 d .
N5 N 0.3229(2) 0.66695(19) 0.42181(14) 0.0150(5) Uani 1 1 d .
N6 N 0.0887(2) 0.51946(18) 0.32208(14) 0.0143(5) Uani 1 1 d .
C1 C -0.3766(3) 0.9380(2) 0.12989(19) 0.0178(6) Uani 1 1 d .
C2 C -0.4149(3) 0.9654(2) 0.1955(2) 0.0236(7) Uani 1 1 d .
C3 C -0.4428(4) 1.0497(3) 0.2138(3) 0.0354(10) Uani 1 1 d .
H3 H -0.4689 1.0670 0.2570 0.042 Uiso 1 1 calc R
C4 C -0.4319(4) 1.1075(3) 0.1686(3) 0.0417(12) Uani 1 1 d .
H4 H -0.4513 1.1630 0.1810 0.050 Uiso 1 1 calc R
C5 C -0.3923(4) 1.0825(3) 0.1055(3) 0.0383(11) Uani 1 1 d .
H5 H -0.3834 1.1227 0.0759 0.046 Uiso 1 1 calc R
C6 C -0.3646(3) 0.9983(3) 0.0837(2) 0.0262(8) Uani 1 1 d .
C7 C -0.4239(3) 0.9084(3) 0.2482(2) 0.0284(8) Uani 1 1 d .
H7A H -0.3943 0.9497 0.2928 0.043 Uiso 1 1 calc GR
H7B H -0.3772 0.8664 0.2365 0.043 Uiso 1 1 calc GR
H7C H -0.5060 0.8725 0.2491 0.043 Uiso 1 1 calc GR
C8 C -0.3233(4) 0.9765(3) 0.0127(2) 0.0344(9) Uani 1 1 d .
H8A H -0.2408 1.0126 0.0134 0.052 Uiso 1 1 calc GR
H8B H -0.3708 0.9923 -0.0193 0.052 Uiso 1 1 calc GR
H8C H -0.3318 0.9106 -0.0012 0.052 Uiso 1 1 calc GR
C9 C -0.5785(4) 0.7119(3) 0.1392(2) 0.0349(9) Uani 1 1 d .
H9A H -0.6391 0.6546 0.1165 0.052 Uiso 1 1 calc GR
H9B H -0.6147 0.7604 0.1545 0.052 Uiso 1 1 calc GR
H9C H -0.5397 0.7020 0.1781 0.052 Uiso 1 1 calc GR
C10 C -0.5515(4) 0.7577(3) 0.0018(2) 0.0357(9) Uani 1 1 d .
H10A H -0.4979 0.7726 -0.0327 0.054 Uiso 1 1 calc GR
H10B H -0.5876 0.8065 0.0155 0.054 Uiso 1 1 calc GR
H10C H -0.6126 0.6988 -0.0167 0.054 Uiso 1 1 calc GR
C11 C -0.3591(4) 0.6192(4) -0.0839(2) 0.0410(11) Uani 1 1 d .
H11A H -0.4248 0.5619 -0.0971 0.062 Uiso 1 1 calc GR
H11B H -0.2952 0.6147 -0.1124 0.062 Uiso 1 1 calc GR
H11C H -0.3848 0.6710 -0.0896 0.062 Uiso 1 1 calc GR
C12 C -0.2947(4) 0.5246(3) 0.0206(2) 0.0335(9) Uani 1 1 d .
H12A H -0.2707 0.5315 0.0681 0.050 Uiso 1 1 calc GR
H12B H -0.2367 0.5064 -0.0077 0.050 Uiso 1 1 calc GR
H12C H -0.3712 0.4770 0.0079 0.050 Uiso 1 1 calc GR
C13 C -0.0728(3) 0.7337(2) -0.00590(18) 0.0214(7) Uani 1 1 d .
C14 C 0.0069(3) 0.6865(3) 0.0109(2) 0.0254(8) Uani 1 1 d .
C15 C 0.1037(4) 0.6857(3) -0.0290(2) 0.0347(10) Uani 1 1 d .
H15 H 0.1554 0.6540 -0.0190 0.042 Uiso 1 1 calc R
C16 C 0.1247(4) 0.7298(3) -0.0820(2) 0.0405(11) Uani 1 1 d .
H16 H 0.1892 0.7274 -0.1078 0.049 Uiso 1 1 calc R
C17 C 0.0497(4) 0.7780(3) -0.0971(2) 0.0398(11) Uani 1 1 d .
H17 H 0.0654 0.8095 -0.1323 0.048 Uiso 1 1 calc R
C18 C -0.0502(4) 0.7802(3) -0.05998(18) 0.0269(8) Uani 1 1 d .
C19 C -0.0054(4) 0.6412(3) 0.0707(2) 0.0328(9) Uani 1 1 d .
H19A H -0.0461 0.5749 0.0547 0.049 Uiso 1 1 calc GR
H19B H -0.0507 0.6688 0.1037 0.049 Uiso 1 1 calc GR
H19C H 0.0725 0.6508 0.0919 0.049 Uiso 1 1 calc GR
C20 C -0.1281(5) 0.8341(3) -0.0795(2) 0.0401(10) Uani 1 1 d .
H20A H -0.0967 0.8990 -0.0550 0.060 Uiso 1 1 calc GR
H20B H -0.2079 0.8079 -0.0677 0.060 Uiso 1 1 calc GR
H20C H -0.1293 0.8298 -0.1282 0.060 Uiso 1 1 calc GR
C21 C 0.0193(3) 0.9655(2) 0.21103(16) 0.0152(6) Uani 1 1 d .
C22 C 0.1336(3) 0.9656(2) 0.19040(17) 0.0187(6) Uani 1 1 d .
C23 C 0.2292(3) 1.0486(3) 0.20902(19) 0.0253(8) Uani 1 1 d .
H23 H 0.3046 1.0490 0.1957 0.030 Uiso 1 1 calc R
C24 C 0.2135(4) 1.1309(3) 0.2472(2) 0.0283(8) Uani 1 1 d .
H24 H 0.2790 1.1849 0.2615 0.034 Uiso 1 1 calc R
C25 C 0.1010(3) 1.1329(2) 0.26394(19) 0.0242(7) Uani 1 1 d .
H25 H 0.0906 1.1889 0.2879 0.029 Uiso 1 1 calc R
C26 C 0.0024(3) 1.0510(2) 0.24507(17) 0.0176(6) Uani 1 1 d .
C27 C 0.1528(3) 0.8780(3) 0.1477(2) 0.0260(8) Uani 1 1 d .
H27A H 0.1176 0.8260 0.1680 0.039 Uiso 1 1 calc GR
H27B H 0.2370 0.8874 0.1461 0.039 Uiso 1 1 calc GR
H27C H 0.1161 0.8648 0.1018 0.039 Uiso 1 1 calc GR
C28 C -0.1203(3) 1.0586(2) 0.25925(19) 0.0232(7) Uani 1 1 d .
H28A H -0.1618 1.0579 0.2172 0.035 Uiso 1 1 calc GR
H28B H -0.1126 1.1164 0.2924 0.035 Uiso 1 1 calc GR
H28C H -0.1647 1.0063 0.2771 0.035 Uiso 1 1 calc GR
C29 C -0.1599(3) 0.8711(2) 0.33562(16) 0.0167(6) Uani 1 1 d .
H29A H -0.1656 0.8339 0.3690 0.025 Uiso 1 1 calc GR
H29B H -0.2358 0.8797 0.3274 0.025 Uiso 1 1 calc GR
H29C H -0.1005 0.9313 0.3528 0.025 Uiso 1 1 calc GR
C30 C -0.2381(3) 0.7021(2) 0.20977(17) 0.0165(6) Uani 1 1 d .
H30A H -0.2118 0.6714 0.1685 0.025 Uiso 1 1 calc GR
H30B H -0.3068 0.7191 0.1982 0.025 Uiso 1 1 calc GR
H30C H -0.2590 0.6601 0.2400 0.025 Uiso 1 1 calc GR
C31 C 0.1622(3) 0.9322(2) 0.36712(18) 0.0208(7) Uani 1 1 d .
H31A H 0.1597 0.9631 0.3305 0.031 Uiso 1 1 calc GR
H31B H 0.2424 0.9525 0.3884 0.031 Uiso 1 1 calc GR
H31C H 0.1099 0.9480 0.4008 0.031 Uiso 1 1 calc GR
C32 C 0.2292(3) 0.7663(3) 0.28134(18) 0.0197(7) Uani 1 1 d .
H32A H 0.1937 0.7054 0.2509 0.030 Uiso 1 1 calc GR
H32B H 0.2905 0.7635 0.3123 0.030 Uiso 1 1 calc GR
H32C H 0.2637 0.8114 0.2549 0.030 Uiso 1 1 calc GR
C33 C 0.0033(3) 0.7649(2) 0.44765(16) 0.0131(6) Uani 1 1 d .
C34 C -0.1200(3) 0.7133(2) 0.43771(17) 0.0161(6) Uani 1 1 d .
C35 C -0.1965(3) 0.7370(2) 0.48510(18) 0.0203(7) Uani 1 1 d .
H35 H -0.2777 0.7034 0.4777 0.024 Uiso 1 1 calc R
C36 C -0.1546(4) 0.8101(3) 0.5436(2) 0.0253(8) Uani 1 1 d .
H36 H -0.2073 0.8269 0.5742 0.030 Uiso 1 1 calc R
C37 C -0.0332(3) 0.8574(2) 0.55563(18) 0.0221(7) Uani 1 1 d .
H37 H -0.0045 0.9046 0.5957 0.027 Uiso 1 1 calc R
C38 C 0.0477(3) 0.8360(2) 0.50913(17) 0.0180(6) Uani 1 1 d .
C39 C -0.1686(3) 0.6321(2) 0.37604(18) 0.0189(6) Uani 1 1 d .
H39A H -0.1338 0.6490 0.3358 0.028 Uiso 1 1 calc GR
H39B H -0.2539 0.6171 0.3697 0.028 Uiso 1 1 calc GR
H39C H -0.1490 0.5783 0.3833 0.028 Uiso 1 1 calc GR
C40 C 0.1788(3) 0.8865(2) 0.52698(18) 0.0237(7) Uani 1 1 d .
H40A H 0.2226 0.8424 0.5151 0.036 Uiso 1 1 calc GR
H40B H 0.1935 0.9149 0.5755 0.036 Uiso 1 1 calc GR
H40C H 0.2044 0.9345 0.5017 0.036 Uiso 1 1 calc GR
C41 C 0.3886(3) 0.7183(2) 0.48708(17) 0.0168(6) Uani 1 1 d .
C42 C 0.4523(3) 0.8148(2) 0.4972(2) 0.0230(7) Uani 1 1 d .
C43 C 0.5262(4) 0.8617(3) 0.5578(2) 0.0310(8) Uani 1 1 d .
H43 H 0.5695 0.9251 0.5640 0.037 Uiso 1 1 calc R
C44 C 0.5368(3) 0.8161(3) 0.6090(2) 0.0321(9) Uani 1 1 d .
H44 H 0.5880 0.8480 0.6487 0.038 Uiso 1 1 calc R
C45 C 0.4703(3) 0.7227(3) 0.60044(19) 0.0277(8) Uani 1 1 d .
H45 H 0.4760 0.6923 0.6352 0.033 Uiso 1 1 calc R
C46 C 0.3947(3) 0.6730(3) 0.54100(18) 0.0209(7) Uani 1 1 d .
C47 C 0.4447(4) 0.8694(3) 0.4444(2) 0.0315(9) Uani 1 1 d .
H47A H 0.4332 0.9280 0.4666 0.047 Uiso 1 1 calc GR
H47B H 0.3785 0.8335 0.4108 0.047 Uiso 1 1 calc GR
H47C H 0.5174 0.8816 0.4220 0.047 Uiso 1 1 calc GR
C48 C 0.3199(3) 0.5726(3) 0.5371(2) 0.0254(7) Uani 1 1 d .
H48A H 0.3562 0.5473 0.5684 0.038 Uiso 1 1 calc GR
H48B H 0.3147 0.5355 0.4910 0.038 Uiso 1 1 calc GR
H48C H 0.2410 0.5711 0.5496 0.038 Uiso 1 1 calc GR
C49 C 0.4537(4) 0.5244(3) 0.3843(2) 0.0295(8) Uani 1 1 d .
H49A H 0.5008 0.5492 0.4280 0.044 Uiso 1 1 calc GR
H49B H 0.5009 0.5026 0.3497 0.044 Uiso 1 1 calc GR
H49C H 0.3850 0.4729 0.3877 0.044 Uiso 1 1 calc GR
C50 C 0.5383(3) 0.7078(3) 0.3426(2) 0.0291(8) Uani 1 1 d .
H50A H 0.5146 0.7519 0.3227 0.044 Uiso 1 1 calc GR
H50B H 0.5827 0.6771 0.3110 0.044 Uiso 1 1 calc GR
H50C H 0.5875 0.7406 0.3848 0.044 Uiso 1 1 calc GR
C51 C 0.1959(4) 0.3754(2) 0.2525(2) 0.0277(8) Uani 1 1 d .
H51A H 0.2561 0.3663 0.2223 0.042 Uiso 1 1 calc GR
H51B H 0.1201 0.3299 0.2337 0.042 Uiso 1 1 calc GR
H51C H 0.2167 0.3678 0.2970 0.042 Uiso 1 1 calc GR
C52 C 0.1480(3) 0.5082(3) 0.17324(19) 0.0272(8) Uani 1 1 d .
H52A H 0.1221 0.5626 0.1770 0.041 Uiso 1 1 calc GR
H52B H 0.0850 0.4530 0.1497 0.041 Uiso 1 1 calc GR
H52C H 0.2174 0.5150 0.1478 0.041 Uiso 1 1 calc GR
C53 C -0.0198(3) 0.4434(2) 0.32093(18) 0.0180(6) Uani 1 1 d .
C54 C -0.1186(3) 0.4283(2) 0.27430(19) 0.0226(7) Uani 1 1 d .
C55 C -0.2188(3) 0.3500(3) 0.2709(2) 0.0328(9) Uani 1 1 d .
H55 H -0.2842 0.3391 0.2400 0.039 Uiso 1 1 calc R
C56 C -0.2232(4) 0.2883(3) 0.3124(2) 0.0384(10) Uani 1 1 d .
H56 H -0.2904 0.2359 0.3087 0.046 Uiso 1 1 calc R
C57 C -0.1278(4) 0.3045(2) 0.3594(2) 0.0305(9) Uani 1 1 d .
H57 H -0.1317 0.2633 0.3879 0.037 Uiso 1 1 calc R
C58 C -0.0253(3) 0.3818(2) 0.36488(19) 0.0219(7) Uani 1 1 d .
C59 C -0.1210(4) 0.4926(3) 0.2276(2) 0.0303(8) Uani 1 1 d .
H59A H -0.0646 0.5537 0.2467 0.045 Uiso 1 1 calc GR
H59B H -0.1998 0.4980 0.2235 0.045 Uiso 1 1 calc GR
H59C H -0.1000 0.4671 0.1829 0.045 Uiso 1 1 calc GR
C60 C 0.0764(3) 0.3940(2) 0.41647(18) 0.0241(7) Uani 1 1 d .
H60A H 0.1509 0.4243 0.4002 0.036 Uiso 1 1 calc GR
H60B H 0.0761 0.3334 0.4222 0.036 Uiso 1 1 calc GR
H60C H 0.0670 0.4319 0.4599 0.036 Uiso 1 1 calc GR

loop_
_atom_site_aniso_label
_atom_site_aniso_U_11
_atom_site_aniso_U_22
_atom_site_aniso_U_33
_atom_site_aniso_U_23
_atom_site_aniso_U_13
_atom_site_aniso_U_12
Bi1 0.01165(8) 0.01732(7) 0.01123(7) 0.00878(5) 0.00174(5) 0.00277(5)
Bi2 0.01165(7) 0.01239(7) 0.01141(7) 0.00669(5) 0.00343(5) 0.00462(5)
Si1 0.0116(4) 0.0189(4) 0.0202(4) 0.0086(3) 0.0027(3) 0.0029(3)
Si2 0.0160(4) 0.0233(4) 0.0157(4) 0.0007(3) 0.0024(3) 0.0048(3)
Si3 0.0120(4) 0.0127(4) 0.0110(4) 0.0057(3) 0.0023(3) 0.0041(3)
Si4 0.0109(4) 0.0126(4) 0.0119(4) 0.0062(3) 0.0023(3) 0.0037(3)
Si5 0.0130(4) 0.0233(4) 0.0184(4) 0.0107(3) 0.0069(3) 0.0087(3)
Si6 0.0222(4) 0.0156(4) 0.0132(4) 0.0055(3) 0.0065(3) 0.0065(3)
O1 0.0144(11) 0.0196(11) 0.0172(11) 0.0051(9) 0.0034(9) 0.0044(9)
O2 0.0145(10) 0.0152(10) 0.0128(10) 0.0056(8) 0.0009(8) 0.0060(8)
O3 0.0176(11) 0.0227(11) 0.0164(11) 0.0080(9) 0.0081(9) 0.0058(9)
N1 0.0135(13) 0.0181(13) 0.0204(14) 0.0091(11) 0.0046(10) 0.0069(11)
N2 0.0147(13) 0.0199(13) 0.0148(13) 0.0044(10) 0.0042(10) 0.0040(10)
N3 0.0138(12) 0.0162(12) 0.0106(12) 0.0067(10) -0.0013(9) 0.0021(10)
N4 0.0167(13) 0.0139(12) 0.0131(13) 0.0079(10) 0.0023(10) 0.0071(10)
N5 0.0133(13) 0.0192(13) 0.0159(13) 0.0060(10) 0.0023(10) 0.0086(10)
N6 0.0160(13) 0.0138(12) 0.0130(13) 0.0048(10) 0.0037(10) 0.0032(10)
C1 0.0088(14) 0.0170(15) 0.0289(18) 0.0091(13) -0.0015(12) 0.0037(12)
C2 0.0138(15) 0.0226(16) 0.033(2) 0.0033(14) -0.0013(13) 0.0059(13)
C3 0.0186(18) 0.029(2) 0.055(3) -0.0015(19) -0.0009(17) 0.0096(16)
C4 0.024(2) 0.0180(17) 0.081(4) 0.005(2) -0.007(2) 0.0090(15)
C5 0.0238(19) 0.0244(18) 0.071(3) 0.025(2) -0.0089(19) 0.0042(16)
C6 0.0191(17) 0.0254(17) 0.035(2) 0.0157(16) -0.0064(14) 0.0025(14)
C7 0.0232(18) 0.038(2) 0.0249(19) 0.0069(16) 0.0059(15) 0.0106(16)
C8 0.029(2) 0.041(2) 0.039(2) 0.0300(19) -0.0051(17) 0.0049(17)
C9 0.029(2) 0.0291(19) 0.040(2) 0.0033(17) 0.0167(18) 0.0021(16)
C10 0.026(2) 0.031(2) 0.049(3) 0.0176(18) -0.0117(17) 0.0024(16)
C11 0.031(2) 0.065(3) 0.0174(19) -0.0040(19) 0.0042(16) 0.011(2)
C12 0.0260(19) 0.0222(17) 0.048(3) 0.0004(17) 0.0025(17) 0.0069(15)
C13 0.0174(16) 0.0268(17) 0.0145(16) 0.0011(13) 0.0050(12) 0.0014(13)
C14 0.0171(17) 0.0281(18) 0.0258(19) -0.0007(15) 0.0038(14) 0.0046(14)
C15 0.0183(18) 0.038(2) 0.039(2) -0.0051(18) 0.0075(17) 0.0069(16)
C16 0.0221(19) 0.046(2) 0.038(2) -0.0063(19) 0.0167(17) -0.0004(17)
C17 0.042(2) 0.040(2) 0.024(2) 0.0051(17) 0.0150(18) -0.0067(19)
C18 0.030(2) 0.0323(19) 0.0131(17) 0.0026(14) 0.0066(14) 0.0041(16)
C19 0.0248(19) 0.033(2) 0.042(2) 0.0084(18) -0.0026(16) 0.0112(16)
C20 0.058(3) 0.047(2) 0.021(2) 0.0210(18) 0.0077(18) 0.017(2)
C21 0.0156(15) 0.0177(15) 0.0112(14) 0.0080(12) -0.0008(11) 0.0006(12)
C22 0.0172(16) 0.0258(17) 0.0140(15) 0.0119(13) 0.0005(12) 0.0028(13)
C23 0.0158(16) 0.039(2) 0.0229(18) 0.0201(16) 0.0003(13) 0.0015(15)
C24 0.029(2) 0.0234(18) 0.027(2) 0.0127(15) -0.0067(15) -0.0052(15)
C25 0.0305(19) 0.0175(15) 0.0201(17) 0.0076(13) -0.0037(14) -0.0012(14)
C26 0.0229(17) 0.0167(15) 0.0140(15) 0.0097(12) 0.0011(12) 0.0032(13)
C27 0.0187(17) 0.039(2) 0.0267(18) 0.0143(16) 0.0089(14) 0.0135(16)
C28 0.0299(19) 0.0186(15) 0.0247(18) 0.0082(13) 0.0041(14) 0.0104(14)
C29 0.0201(16) 0.0193(15) 0.0140(15) 0.0062(12) 0.0037(12) 0.0093(13)
C30 0.0142(15) 0.0189(15) 0.0162(15) 0.0086(12) 0.0006(12) 0.0019(12)
C31 0.0232(17) 0.0159(15) 0.0200(17) 0.0057(13) -0.0063(13) 0.0007(13)
C32 0.0138(15) 0.0313(18) 0.0197(16) 0.0134(14) 0.0072(12) 0.0097(13)
C33 0.0154(15) 0.0158(14) 0.0126(15) 0.0076(11) 0.0026(11) 0.0083(12)
C34 0.0212(16) 0.0155(14) 0.0160(16) 0.0092(12) 0.0024(12) 0.0081(13)
C35 0.0164(16) 0.0280(17) 0.0226(17) 0.0139(14) 0.0066(13) 0.0099(13)
C36 0.028(2) 0.034(2) 0.0225(19) 0.0104(15) 0.0148(15) 0.0188(16)
C37 0.0303(19) 0.0206(16) 0.0170(17) 0.0021(13) 0.0032(14) 0.0117(14)
C38 0.0225(17) 0.0170(15) 0.0165(16) 0.0067(12) 0.0017(13) 0.0069(13)
C39 0.0172(16) 0.0227(16) 0.0168(16) 0.0069(13) 0.0014(12) 0.0047(13)
C40 0.0260(18) 0.0233(16) 0.0184(17) 0.0007(13) -0.0012(13) 0.0059(14)
C41 0.0125(14) 0.0197(15) 0.0204(17) 0.0053(13) 0.0009(12) 0.0079(12)
C42 0.0170(16) 0.0229(16) 0.0290(19) 0.0064(14) -0.0029(13) 0.0060(13)
C43 0.0230(19) 0.0279(19) 0.035(2) -0.0004(16) -0.0053(16) 0.0041(15)
C44 0.0204(18) 0.044(2) 0.026(2) -0.0008(17) -0.0060(14) 0.0099(16)
C45 0.0243(18) 0.045(2) 0.0182(17) 0.0103(16) 0.0002(14) 0.0152(16)
C46 0.0179(16) 0.0299(18) 0.0204(17) 0.0098(14) 0.0048(13) 0.0129(14)
C47 0.030(2) 0.0193(17) 0.043(2) 0.0120(16) -0.0057(17) 0.0006(15)
C48 0.0267(19) 0.0306(19) 0.0260(19) 0.0169(15) 0.0044(14) 0.0118(16)
C49 0.030(2) 0.034(2) 0.035(2) 0.0122(17) 0.0068(16) 0.0235(17)
C50 0.0177(17) 0.039(2) 0.031(2) 0.0171(17) 0.0070(14) 0.0032(15)
C51 0.042(2) 0.0223(17) 0.0241(19) 0.0075(14) 0.0150(16) 0.0162(16)
C52 0.0316(19) 0.0275(18) 0.0191(17) 0.0088(14) 0.0046(14) 0.0018(15)
C53 0.0200(16) 0.0133(14) 0.0199(16) 0.0024(12) 0.0045(13) 0.0051(12)
C54 0.0167(16) 0.0198(16) 0.0268(18) -0.0044(14) 0.0020(13) 0.0063(13)
C55 0.0185(18) 0.031(2) 0.039(2) -0.0057(17) 0.0010(16) 0.0038(16)
C56 0.027(2) 0.0252(19) 0.049(3) -0.0018(18) 0.0151(18) -0.0054(16)
C57 0.034(2) 0.0174(16) 0.035(2) 0.0052(15) 0.0194(17) 0.0006(15)
C58 0.0254(18) 0.0176(15) 0.0233(18) 0.0050(13) 0.0131(14) 0.0072(14)
C59 0.031(2) 0.034(2) 0.027(2) -0.0006(16) -0.0079(15) 0.0168(17)
C60 0.036(2) 0.0197(16) 0.0216(17) 0.0129(13) 0.0116(15) 0.0099(15)

loop_
_atom_type_symbol
_atom_type_description
_atom_type_scat_dispersion_real
_atom_type_scat_dispersion_imag
_atom_type_scat_source
C C 0.0181 0.0091 'International Tables Vol C Tables 4.2.6.8 and 6.1.1.4'
H H 0.0000 0.0000 'International Tables Vol C Tables 4.2.6.8 and 6.1.1.4'
Bi Bi -4.0111 8.9310 'International Tables Vol C Tables 4.2.6.8 and 6.1.1.4'
N N 0.0311 0.0180 'International Tables Vol C Tables 4.2.6.8 and 6.1.1.4'
O O 0.0492 0.0322 'International Tables Vol C Tables 4.2.6.8 and 6.1.1.4'
Si Si 0.2541 0.3302 'International Tables Vol C Tables 4.2.6.8 and 6.1.1.4'

loop_
_geom_angle_atom_site_label_1
_geom_angle_atom_site_label_2
_geom_angle_atom_site_label_3
_geom_angle
N1 Bi1 N2 99.24(10)
N3 Bi1 N1 104.18(10)
N3 Bi1 N2 105.23(10)
N5 Bi2 N4 104.18(10)
N5 Bi2 N6 98.18(10)
N6 Bi2 N4 104.90(10)
O1 Si1 N1 105.98(13)
O1 Si1 C9 106.63(16)
O1 Si1 C10 110.93(18)
N1 Si1 C9 115.61(17)
N1 Si1 C10 111.28(16)
C9 Si1 C10 106.4(2)
O1 Si2 N2 106.14(13)
O1 Si2 C11 109.12(17)
O1 Si2 C12 107.20(16)
N2 Si2 C11 111.91(18)
N2 Si2 C12 114.81(16)
C12 Si2 C11 107.5(2)
O2 Si3 N3 111.77(12)
O2 Si3 C29 105.57(13)
O2 Si3 C30 107.63(13)
N3 Si3 C29 112.84(14)
N3 Si3 C30 107.14(14)
C30 Si3 C29 111.84(15)
O2 Si4 N4 113.25(12)
O2 Si4 C31 107.30(13)
O2 Si4 C32 105.66(14)
N4 Si4 C31 110.69(14)
N4 Si4 C32 109.16(14)
C32 Si4 C31 110.67(16)
O3 Si5 N5 106.33(13)
O3 Si5 C49 109.58(16)
O3 Si5 C50 107.60(16)
N5 Si5 C49 113.05(16)
N5 Si5 C50 112.85(17)
C50 Si5 C49 107.29(18)
O3 Si6 N6 105.59(12)
O3 Si6 C51 110.39(16)
O3 Si6 C52 107.09(15)
N6 Si6 C51 110.51(15)
N6 Si6 C52 115.50(16)
C52 Si6 C51 107.67(18)
Si1 O1 Si2 139.88(16)
Si3 O2 Si4 144.94(15)
Si5 O3 Si6 139.18(15)
Si1 N1 Bi1 125.64(15)
C1 N1 Bi1 112.4(2)
C1 N1 Si1 118.6(2)
Si2 N2 Bi1 126.10(15)
C13 N2 Bi1 111.3(2)
C13 N2 Si2 119.8(2)
Si3 N3 Bi1 132.86(14)
C21 N3 Bi1 105.55(18)
C21 N3 Si3 121.4(2)
Si4 N4 Bi2 133.30(14)
C33 N4 Bi2 105.83(18)
C33 N4 Si4 120.6(2)
Si5 N5 Bi2 125.20(15)
C41 N5 Bi2 116.8(2)
C41 N5 Si5 115.7(2)
Si6 N6 Bi2 128.17(14)
C53 N6 Bi2 112.45(19)
C53 N6 Si6 116.0(2)
C2 C1 N1 120.0(3)
C2 C1 C6 118.8(3)
C6 C1 N1 121.2(3)
C1 C2 C7 122.0(3)
C3 C2 C1 120.1(4)
C3 C2 C7 117.9(4)
C2 C3 H3 119.6
C4 C3 C2 120.8(4)
C4 C3 H3 119.6
C3 C4 H4 120.2
C5 C4 C3 119.6(4)
C5 C4 H4 120.2
C4 C5 H5 118.8
C4 C5 C6 122.3(4)
C6 C5 H5 118.8
C1 C6 C8 123.3(3)
C5 C6 C1 118.4(4)
C5 C6 C8 118.3(4)
C2 C7 H7A 109.5
C2 C7 H7B 109.5
C2 C7 H7C 109.5
H7A C7 H7B 109.5
H7A C7 H7C 109.5
H7B C7 H7C 109.5
C6 C8 H8A 109.5
C6 C8 H8B 109.5
C6 C8 H8C 109.5
H8A C8 H8B 109.5
H8A C8 H8C 109.5
H8B C8 H8C 109.5
Si1 C9 H9A 109.5
Si1 C9 H9B 109.5
Si1 C9 H9C 109.5
H9A C9 H9B 109.5
H9A C9 H9C 109.5
H9B C9 H9C 109.5
Si1 C10 H10A 109.5
Si1 C10 H10B 109.5
Si1 C10 H10C 109.5
H10A C10 H10B 109.5
H10A C10 H10C 109.5
H10B C10 H10C 109.5
Si2 C11 H11A 109.5
Si2 C11 H11B 109.5
Si2 C11 H11C 109.5
H11A C11 H11B 109.5
H11A C11 H11C 109.5
H11B C11 H11C 109.5
Si2 C12 H12A 109.5
Si2 C12 H12B 109.5
Si2 C12 H12C 109.5
H12A C12 H12B 109.5
H12A C12 H12C 109.5
H12B C12 H12C 109.5
C14 C13 N2 119.4(3)
C18 C13 N2 121.2(3)
C18 C13 C14 119.5(3)
C13 C14 C19 123.0(3)
C15 C14 C13 118.1(4)
C15 C14 C19 118.8(4)
C14 C15 H15 118.8
C16 C15 C14 122.3(4)
C16 C15 H15 118.8
C15 C16 H16 120.2
C15 C16 C17 119.6(4)
C17 C16 H16 120.2
C16 C17 H17 119.5
C16 C17 C18 121.1(4)
C18 C17 H17 119.5
C13 C18 C20 122.7(3)
C17 C18 C13 119.4(4)
C17 C18 C20 118.0(4)
C14 C19 H19A 109.5
C14 C19 H19B 109.5
C14 C19 H19C 109.5
H19A C19 H19B 109.5
H19A C19 H19C 109.5
H19B C19 H19C 109.5
C18 C20 H20A 109.5
C18 C20 H20B 109.5
C18 C20 H20C 109.5
H20A C20 H20B 109.5
H20A C20 H20C 109.5
H20B C20 H20C 109.5
C22 C21 N3 119.9(3)
C26 C21 N3 120.8(3)
C26 C21 C22 119.2(3)
C21 C22 C27 121.0(3)
C23 C22 C21 119.2(3)
C23 C22 C27 119.7(3)
C22 C23 H23 119.5
C24 C23 C22 120.9(3)
C24 C23 H23 119.5
C23 C24 H24 119.9
C25 C24 C23 120.2(3)
C25 C24 H24 119.9
C24 C25 H25 119.8
C24 C25 C26 120.3(4)
C26 C25 H25 119.8
C21 C26 C28 121.9(3)
C25 C26 C21 119.7(3)
C25 C26 C28 118.3(3)
C22 C27 H27A 109.5
C22 C27 H27B 109.5
C22 C27 H27C 109.5
H27A C27 H27B 109.5
H27A C27 H27C 109.5
H27B C27 H27C 109.5
C26 C28 H28A 109.5
C26 C28 H28B 109.5
C26 C28 H28C 109.5
H28A C28 H28B 109.5
H28A C28 H28C 109.5
H28B C28 H28C 109.5
Si3 C29 H29A 109.5
Si3 C29 H29B 109.5
Si3 C29 H29C 109.5
H29A C29 H29B 109.5
H29A C29 H29C 109.5
H29B C29 H29C 109.5
Si3 C30 H30A 109.5
Si3 C30 H30B 109.5
Si3 C30 H30C 109.5
H30A C30 H30B 109.5
H30A C30 H30C 109.5
H30B C30 H30C 109.5
Si4 C31 H31A 109.5
Si4 C31 H31B 109.5
Si4 C31 H31C 109.5
H31A C31 H31B 109.5
H31A C31 H31C 109.5
H31B C31 H31C 109.5
Si4 C32 H32A 109.5
Si4 C32 H32B 109.5
Si4 C32 H32C 109.5
H32A C32 H32B 109.5
H32A C32 H32C 109.5
H32B C32 H32C 109.5
C34 C33 N4 120.6(3)
C34 C33 C38 118.9(3)
C38 C33 N4 120.5(3)
C33 C34 C39 120.4(3)
C35 C34 C33 120.0(3)
C35 C34 C39 119.6(3)
C34 C35 H35 119.3
C34 C35 C36 121.3(3)
C36 C35 H35 119.3
C35 C36 H36 120.5
C37 C36 C35 119.0(3)
C37 C36 H36 120.5
C36 C37 H37 119.1
C36 C37 C38 121.8(3)
C38 C37 H37 119.1
C33 C38 C40 122.0(3)
C37 C38 C33 118.9(3)
C37 C38 C40 119.0(3)
C34 C39 H39A 109.5
C34 C39 H39B 109.5
C34 C39 H39C 109.5
H39A C39 H39B 109.5
H39A C39 H39C 109.5
H39B C39 H39C 109.5
C38 C40 H40A 109.5
C38 C40 H40B 109.5
C38 C40 H40C 109.5
H40A C40 H40B 109.5
H40A C40 H40C 109.5
H40B C40 H40C 109.5
C42 C41 N5 119.7(3)
C42 C41 C46 119.0(3)
C46 C41 N5 121.3(3)
C41 C42 C47 122.3(3)
C43 C42 C41 119.3(3)
C43 C42 C47 118.4(3)
C42 C43 H43 119.2
C44 C43 C42 121.5(4)
C44 C43 H43 119.2
C43 C44 H44 120.5
C45 C44 C43 119.1(4)
C45 C44 H44 120.5
C44 C45 H45 119.2
C44 C45 C46 121.5(4)
C46 C45 H45 119.2
C41 C46 C48 122.3(3)
C45 C46 C41 119.4(3)
C45 C46 C48 118.3(3)
C42 C47 H47A 109.5
C42 C47 H47B 109.5
C42 C47 H47C 109.5
H47A C47 H47B 109.5
H47A C47 H47C 109.5
H47B C47 H47C 109.5
C46 C48 H48A 109.5
C46 C48 H48B 109.5
C46 C48 H48C 109.5
H48A C48 H48B 109.5
H48A C48 H48C 109.5
H48B C48 H48C 109.5
Si5 C49 H49A 109.5
Si5 C49 H49B 109.5
Si5 C49 H49C 109.5
H49A C49 H49B 109.5
H49A C49 H49C 109.5
H49B C49 H49C 109.5
Si5 C50 H50A 109.5
Si5 C50 H50B 109.5
Si5 C50 H50C 109.5
H50A C50 H50B 109.5
H50A C50 H50C 109.5
H50B C50 H50C 109.5
Si6 C51 H51A 109.5
Si6 C51 H51B 109.5
Si6 C51 H51C 109.5
H51A C51 H51B 109.5
H51A C51 H51C 109.5
H51B C51 H51C 109.5
Si6 C52 H52A 109.5
Si6 C52 H52B 109.5
Si6 C52 H52C 109.5
H52A C52 H52B 109.5
H52A C52 H52C 109.5
H52B C52 H52C 109.5
C54 C53 N6 120.0(3)
C54 C53 C58 120.0(3)
C58 C53 N6 119.9(3)
C53 C54 C59 123.0(3)
C55 C54 C53 118.5(4)
C55 C54 C59 118.4(4)
C54 C55 H55 119.2
C56 C55 C54 121.6(4)
C56 C55 H55 119.2
C55 C56 H56 120.1
C57 C56 C55 119.9(4)
C57 C56 H56 120.1
C56 C57 H57 119.6
C56 C57 C58 120.8(4)
C58 C57 H57 119.6
C53 C58 C60 123.0(3)
C57 C58 C53 119.1(4)
C57 C58 C60 117.9(3)
C54 C59 H59A 109.5
C54 C59 H59B 109.5
C54 C59 H59C 109.5
H59A C59 H59B 109.5
H59A C59 H59C 109.5
H59B C59 H59C 109.5
C58 C60 H60A 109.5
C58 C60 H60B 109.5
C58 C60 H60C 109.5
H60A C60 H60B 109.5
H60A C60 H60C 109.5
H60B C60 H60C 109.5

loop_
_geom_bond_atom_site_label_1
_geom_bond_atom_site_label_2
_geom_bond_distance
Bi1 N1 2.187(3)
Bi1 N2 2.188(3)
Bi1 N3 2.185(3)
Bi2 N4 2.188(2)
Bi2 N5 2.168(3)
Bi2 N6 2.170(3)
Si1 O1 1.625(2)
Si1 N1 1.729(3)
Si1 C9 1.858(4)
Si1 C10 1.864(4)
Si2 O1 1.635(2)
Si2 N2 1.724(3)
Si2 C11 1.861(4)
Si2 C12 1.859(4)
Si3 O2 1.644(2)
Si3 N3 1.726(3)
Si3 C29 1.868(3)
Si3 C30 1.849(3)
Si4 O2 1.647(2)
Si4 N4 1.732(3)
Si4 C31 1.862(3)
Si4 C32 1.857(3)
Si5 O3 1.624(3)
Si5 N5 1.737(3)
Si5 C49 1.869(4)
Si5 C50 1.851(4)
Si6 O3 1.630(2)
Si6 N6 1.738(3)
Si6 C51 1.867(4)
Si6 C52 1.861(4)
N1 C1 1.432(4)
N2 C13 1.437(4)
N3 C21 1.436(4)
N4 C33 1.440(4)
N5 C41 1.436(4)
N6 C53 1.443(4)
C1 C2 1.410(5)
C3 C2 1.401(5)
C3 H3 0.9300
C3 C4 1.381(7)
C4 H4 0.9300
C5 C4 1.365(7)
C5 H5 0.9300
C6 C1 1.426(5)
C6 C5 1.405(6)
C7 C2 1.497(5)
C7 H7A 0.9600
C7 H7B 0.9600
C7 H7C 0.9600
C8 C6 1.506(6)
C8 H8A 0.9600
C8 H8B 0.9600
C8 H8C 0.9600
C9 H9A 0.9600
C9 H9B 0.9600
C9 H9C 0.9600
C10 H10A 0.9600
C10 H10B 0.9600
C10 H10C 0.9600
C11 H11A 0.9600
C11 H11B 0.9600
C11 H11C 0.9600
C12 H12A 0.9600
C12 H12B 0.9600
C12 H12C 0.9600
C14 C13 1.423(5)
C14 C19 1.497(6)
C15 C14 1.404(5)
C15 H15 0.9300
C15 C16 1.366(7)
C16 H16 0.9300
C17 C16 1.377(7)
C17 H17 0.9300
C18 C13 1.408(5)
C18 C17 1.405(6)
C18 C20 1.505(6)
C19 H19A 0.9600
C19 H19B 0.9600
C19 H19C 0.9600
C20 H20A 0.9600
C20 H20B 0.9600
C20 H20C 0.9600
C21 C22 1.414(5)
C21 C26 1.411(5)
C22 C23 1.392(5)
C22 C27 1.504(5)
C23 H23 0.9300
C24 C23 1.388(6)
C24 H24 0.9300
C24 C25 1.379(6)
C25 H25 0.9300
C26 C25 1.401(5)
C26 C28 1.511(5)
C27 H27A 0.9600
C27 H27B 0.9600
C27 H27C 0.9600
C28 H28A 0.9600
C28 H28B 0.9600
C28 H28C 0.9600
C29 H29A 0.9600
C29 H29B 0.9600
C29 H29C 0.9600
C30 H30A 0.9600
C30 H30B 0.9600
C30 H30C 0.9600
C31 H31A 0.9600
C31 H31B 0.9600
C31 H31C 0.9600
C32 H32A 0.9600
C32 H32B 0.9600
C32 H32C 0.9600
C33 C38 1.419(5)
C34 C33 1.415(5)
C34 C35 1.384(5)
C34 C39 1.504(5)
C35 H35 0.9300
C36 C35 1.390(6)
C36 H36 0.9300
C36 C37 1.383(6)
C37 H37 0.9300
C38 C37 1.400(5)
C39 H39A 0.9600
C39 H39B 0.9600
C39 H39C 0.9600
C40 C38 1.500(5)
C40 H40A 0.9600
C40 H40B 0.9600
C40 H40C 0.9600
C42 C41 1.410(5)
C43 C42 1.394(5)
C43 H43 0.9300
C43 C44 1.385(6)
C44 H44 0.9300
C45 C44 1.379(6)
C45 H45 0.9300
C46 C41 1.417(5)
C46 C45 1.392(5)
C46 C48 1.511(5)
C47 C42 1.501(5)
C47 H47A 0.9600
C47 H47B 0.9600
C47 H47C 0.9600
C48 H48A 0.9600
C48 H48B 0.9600
C48 H48C 0.9600
C49 H49A 0.9600
C49 H49B 0.9600
C49 H49C 0.9600
C50 H50A 0.9600
C50 H50B 0.9600
C50 H50C 0.9600
C51 H51A 0.9600
C51 H51B 0.9600
C51 H51C 0.9600
C52 H52A 0.9600
C52 H52B 0.9600
C52 H52C 0.9600
C53 C54 1.408(5)
C53 C58 1.414(5)
C55 C54 1.394(5)
C55 H55 0.9300
C55 C56 1.380(7)
C56 H56 0.9300
C57 C56 1.378(7)
C57 H57 0.9300
C57 C58 1.396(5)
C59 C54 1.505(6)
C59 H59A 0.9600
C59 H59B 0.9600
C59 H59C 0.9600
C60 C58 1.507(5)
C60 H60A 0.9600
C60 H60B 0.9600
C60 H60C 0.9600

loop_
_geom_torsion_atom_site_label_1
_geom_torsion_atom_site_label_2
_geom_torsion_atom_site_label_3
_geom_torsion_atom_site_label_4
_geom_torsion
Bi1 N1 C1 C2 -115.3(3)
Bi1 N1 C1 C6 64.6(4)
Bi1 N2 C13 C14 112.7(3)
Bi1 N2 C13 C18 -68.1(4)
Bi1 N3 C21 C22 -89.9(3)
Bi1 N3 C21 C26 88.0(3)
Bi2 N4 C33 C34 -82.5(3)
Bi2 N4 C33 C38 95.7(3)
Bi2 N5 C41 C42 -109.3(3)
Bi2 N5 C41 C46 73.3(3)
Bi2 N6 C53 C54 116.2(3)
Bi2 N6 C53 C58 -66.1(3)
Si1 N1 C1 C2 84.2(3)
Si1 N1 C1 C6 -95.9(3)
Si2 N2 C13 C14 -85.0(4)
Si2 N2 C13 C18 94.2(4)
Si3 N3 C21 C22 94.2(3)
Si3 N3 C21 C26 -87.9(3)
Si4 N4 C33 C34 92.0(3)
Si4 N4 C33 C38 -89.8(3)
Si5 N5 C41 C42 87.3(3)
Si5 N5 C41 C46 -90.1(3)
Si6 N6 C53 C54 -82.8(3)
Si6 N6 C53 C58 94.9(3)
O1 Si1 N1 Bi1 18.6(2)
O1 Si1 N1 C1 176.2(2)
O1 Si2 N2 Bi1 -15.0(2)
O1 Si2 N2 C13 -174.5(3)
O2 Si3 N3 Bi1 127.64(18)
O2 Si3 N3 C21 -57.7(3)
O2 Si4 N4 Bi2 104.84(19)
O2 Si4 N4 C33 -67.9(3)
O3 Si5 N5 Bi2 24.3(2)
O3 Si5 N5 C41 -173.9(2)
O3 Si6 N6 Bi2 -3.2(2)
O3 Si6 N6 C53 -160.7(2)
N1 Si1 O1 Si2 -57.5(3)
N1 C1 C2 C3 -178.9(3)
N1 C1 C2 C7 2.9(5)
N2 Si2 O1 Si1 55.6(3)
N3 Si3 O2 Si4 91.6(3)
N3 C21 C22 C23 -176.9(3)
N3 C21 C22 C27 4.2(5)
N3 C21 C26 C25 175.9(3)
N3 C21 C26 C28 -6.9(5)
N4 Si4 O2 Si3 96.7(3)
N4 C33 C38 C37 177.4(3)
N4 C33 C38 C40 -4.9(5)
N5 Si5 O3 Si6 -59.6(3)
N6 Si6 O3 Si5 48.4(3)
N6 C53 C54 C55 175.3(3)
N6 C53 C54 C59 -4.5(5)
N6 C53 C58 C57 -175.3(3)
N6 C53 C58 C60 2.9(5)
C1 C6 C5 C4 -1.1(6)
C2 C3 C4 C5 -0.7(6)
C4 C3 C2 C1 -0.7(6)
C4 C3 C2 C7 177.5(4)
C5 C6 C1 N1 179.8(3)
C5 C6 C1 C2 -0.4(5)
C6 C1 C2 C3 1.2(5)
C6 C1 C2 C7 -176.9(3)
C6 C5 C4 C3 1.6(6)
C8 C6 C1 N1 -0.5(5)
C8 C6 C1 C2 179.4(3)
C8 C6 C5 C4 179.2(4)
C9 Si1 O1 Si2 178.8(3)
C9 Si1 N1 Bi1 136.5(2)
C9 Si1 N1 C1 -65.9(3)
C10 Si1 O1 Si2 63.4(3)
C10 Si1 N1 Bi1 -102.1(2)
C10 Si1 N1 C1 55.6(3)
C11 Si2 O1 Si1 -65.1(3)
C11 Si2 N2 Bi1 103.9(2)
C11 Si2 N2 C13 -55.6(3)
C12 Si2 O1 Si1 178.8(2)
C12 Si2 N2 Bi1 -133.2(2)
C12 Si2 N2 C13 67.2(3)
C13 C18 C17 C16 1.0(6)
C14 C15 C16 C17 0.7(7)
C15 C14 C13 N2 177.2(3)
C15 C14 C13 C18 -2.0(5)
C16 C15 C14 C13 1.3(6)
C16 C15 C14 C19 -176.4(4)
C17 C18 C13 N2 -178.3(3)
C17 C18 C13 C14 1.0(6)
C18 C17 C16 C15 -1.8(7)
C19 C14 C13 N2 -5.2(5)
C19 C14 C13 C18 175.6(3)
C20 C18 C13 N2 2.6(6)
C20 C18 C13 C14 -178.1(4)
C20 C18 C17 C16 -179.9(4)
C21 C22 C23 C24 -0.2(5)
C21 C26 C25 C24 2.3(5)
C22 C21 C26 C25 -6.2(5)
C22 C21 C26 C28 170.9(3)
C23 C24 C25 C26 2.7(6)
C25 C24 C23 C22 -3.8(6)
C26 C21 C22 C23 5.2(5)
C26 C21 C22 C27 -173.7(3)
C27 C22 C23 C24 178.7(3)
C28 C26 C25 C24 -174.9(3)
C29 Si3 O2 Si4 -31.4(3)
C29 Si3 N3 Bi1 -113.6(2)
C29 Si3 N3 C21 61.1(3)
C30 Si3 N3 C21 -175.4(2)
C30 Si3 O2 Si4 -151.0(2)
C30 Si3 N3 Bi1 10.0(2)
C31 Si4 O2 Si3 -25.7(3)
C31 Si4 N4 Bi2 -134.6(2)
C31 Si4 N4 C33 52.7(3)
C32 Si4 O2 Si3 -143.9(2)
C32 Si4 N4 Bi2 -12.6(2)
C32 Si4 N4 C33 174.7(2)
C33 C34 C35 C36 -1.2(5)
C33 C38 C37 C36 0.9(5)
C34 C33 C38 C37 -4.5(4)
C34 C33 C38 C40 173.3(3)
C35 C34 C33 N4 -177.2(3)
C35 C34 C33 C38 4.6(4)
C35 C36 C37 C38 2.6(6)
C37 C36 C35 C34 -2.4(5)
C39 C34 C33 N4 3.3(4)
C39 C34 C33 C38 -174.9(3)
C39 C34 C35 C36 178.4(3)
C40 C38 C37 C36 -176.9(3)
C41 C46 C45 C44 2.0(5)
C42 C43 C44 C45 -1.6(6)
C43 C42 C41 N5 -173.0(3)
C43 C42 C41 C46 4.4(5)
C44 C43 C42 C41 -1.3(6)
C44 C43 C42 C47 179.4(4)
C45 C46 C41 N5 172.6(3)
C45 C46 C41 C42 -4.8(5)
C46 C45 C44 C43 1.2(6)
C47 C42 C41 N5 6.3(5)
C47 C42 C41 C46 -176.2(3)
C48 C46 C41 N5 -8.7(5)
C48 C46 C41 C42 173.9(3)
C48 C46 C45 C44 -176.7(3)
C49 Si5 O3 Si6 62.9(3)
C49 Si5 N5 Bi2 -96.0(2)
C49 Si5 N5 C41 65.8(3)
C50 Si5 O3 Si6 179.2(2)
C50 Si5 N5 Bi2 142.02(18)
C50 Si5 N5 C41 -56.2(3)
C51 Si6 O3 Si5 -71.1(3)
C51 Si6 N6 Bi2 116.2(2)
C51 Si6 N6 C53 -41.3(3)
C52 Si6 O3 Si5 172.0(2)
C52 Si6 N6 Bi2 -121.26(19)
C52 Si6 N6 C53 81.2(3)
C54 C53 C58 C57 2.4(5)
C54 C53 C58 C60 -179.4(3)
C54 C55 C56 C57 1.2(6)
C56 C55 C54 C53 0.6(6)
C56 C55 C54 C59 -179.7(4)
C56 C57 C58 C53 -0.6(5)
C56 C57 C58 C60 -178.8(3)
C58 C53 C54 C55 -2.4(5)
C58 C53 C54 C59 177.9(3)
C58 C57 C56 C55 -1.2(6)
